data_7107867
loop_
_publ_author_name
'Ting Qi'
'Victor Maurizot'
'Hiroki Noguchi'
'Thiraporn Charoenraks'
'Brice Kauffmann'
'Makoto Takafuji'
'Hirotaka Ihara'
'Ivan Huc'

_publ_section_title
;
 Solvent dependence of helix stability in aromatic oligoamide foldamers
;
_journal_name_full Chem.Commun.
_journal_page_first 6337
_journal_paper_doi 10.1039/c2cc31533e
_journal_volume 48
_journal_year 2012
_chemical_formula_sum 'C40 H40 N6 O10'
_chemical_formula_weight 764.78
_chemical_name_systematic
;
?
;
_space_group_IT_number 29
_symmetry_cell_setting orthorhombic
_symmetry_space_group_name_Hall 'P 2c -2b'
_symmetry_space_group_name_H-M 'P b c 21'
_atom_sites_solution_hydrogens geom
_atom_sites_solution_primary direct
_atom_sites_solution_secondary difmap
_audit_creation_method SHELXL-97
_cell_angle_alpha 90.00
_cell_angle_beta 90.00
_cell_angle_gamma 90.00
_cell_formula_units_Z 8
_cell_length_a 7.3608(15)
_cell_length_b 24.153(5)
_cell_length_c 40.044(8)
_cell_measurement_reflns_used 624
_cell_measurement_temperature 213(2)
_cell_measurement_theta_max 45
_cell_measurement_theta_min 3.66
_cell_volume 7119(3)
_computing_cell_refinement 'SAINT, Bruker 2001'
_computing_data_collection 'X8 Proteum suite'
_computing_data_reduction 'SAINT, Bruker 2001'
_computing_molecular_graphics 'WINGX, SXGRAPH (Farrugia,1998 )'
_computing_publication_material 'WINGX (Farrugia, 1998)'
_computing_structure_refinement 'SHELXL-97 (Sheldrick, 1997)'
_computing_structure_solution 'SUPERFLIP (Palatinus, 2007)'
_diffrn_ambient_temperature 213(2)
_diffrn_measured_fraction_theta_full 0.950
_diffrn_measured_fraction_theta_max 0.950
_diffrn_measurement_device_type 'CCD camera Proteum'
_diffrn_measurement_method 'omega scan'
_diffrn_radiation_monochromator 'Helios optics'
_diffrn_radiation_source 'rotating anode'
_diffrn_radiation_type CuK\a
_diffrn_radiation_wavelength 1.54178
_diffrn_reflns_av_R_equivalents 0.0497
_diffrn_reflns_av_sigmaI/netI 0.0354
_diffrn_reflns_limit_h_max 5
_diffrn_reflns_limit_h_min -6
_diffrn_reflns_limit_k_max 15
_diffrn_reflns_limit_k_min -23
_diffrn_reflns_limit_l_max 38
_diffrn_reflns_limit_l_min -32
_diffrn_reflns_number 19954
_diffrn_reflns_theta_full 47.31
_diffrn_reflns_theta_max 47.31
_diffrn_reflns_theta_min 3.66
_exptl_absorpt_coefficient_mu 0.865
_exptl_absorpt_correction_T_max 0.8055
_exptl_absorpt_correction_T_min 0.5417
_exptl_absorpt_correction_type empirical
_exptl_absorpt_process_details 'Hope, 1995'
_exptl_crystal_colour yellow
_exptl_crystal_density_diffrn 1.427
_exptl_crystal_density_method 'not measured'
_exptl_crystal_F_000 3216
_exptl_crystal_size_max 0.1
_exptl_crystal_size_mid 0.02
_exptl_crystal_size_min 0.01
_refine_diff_density_max 0.538
_refine_diff_density_min -0.304
_refine_diff_density_rms 0.065
_refine_ls_abs_structure_details 'Flack H D (1983), Acta Cryst. A39, 876-881'
_refine_ls_abs_structure_Flack 0.4(3)
_refine_ls_extinction_coef 0.00008(5)
_refine_ls_extinction_expression Fc^*^=kFc[1+0.001xFc^2^\l^3^/sin(2\q)]^-1/4^
_refine_ls_extinction_method SHELXL
_refine_ls_goodness_of_fit_ref 1.069
_refine_ls_hydrogen_treatment constr
_refine_ls_matrix_type full
_refine_ls_number_parameters 933
_refine_ls_number_reflns 5345
_refine_ls_number_restraints 2
_refine_ls_restrained_S_all 1.072
_refine_ls_R_factor_all 0.0604
_refine_ls_R_factor_gt 0.0594
_refine_ls_shift/su_max 0.016
_refine_ls_shift/su_mean 0.002
_refine_ls_structure_factor_coef Fsqd
_refine_ls_weighting_details 'calc w=1/[\s^2^(Fo^2^)+(0.1274P)^2^+4.3534P] where P=(Fo^2^+2Fc^2^)/3'
_refine_ls_weighting_scheme calc
_refine_ls_wR_factor_gt 0.1592
_refine_ls_wR_factor_ref 0.1627
_reflns_number_gt 5220
_reflns_number_total 5345
_reflns_threshold_expression >2sigma(I)
_cod_data_source_file c2cc31533e.txt
_cod_data_source_block ting1bis
_cod_original_cell_volume 7119(2)
_cod_original_sg_symbol_H-M Pbc2(1)
_cod_database_code 7107867

loop_
_symmetry_equiv_pos_as_xyz
'x, y, z'
'-x, -y, z+1/2'
'-x, y+1/2, z'
'x, -y+1/2, z+1/2'

loop_
_atom_site_label
_atom_site_type_symbol
_atom_site_fract_x
_atom_site_fract_y
_atom_site_fract_z
_atom_site_U_iso_or_equiv
_atom_site_adp_type
_atom_site_occupancy
_atom_site_symmetry_multiplicity
_atom_site_calc_flag
_atom_site_refinement_flags
O6 O 0.6201(6) 0.39176(15) 0.45808(11) 0.0403(12) Uani 1 1 d .
O7 O 1.0581(7) 0.22114(17) 0.35750(11) 0.0426(12) Uani 1 1 d .
O12 O 0.4525(7) 0.51898(17) 0.65777(12) 0.0436(12) Uani 1 1 d .
O997 O 0.8830(7) 0.53482(18) 0.48229(12) 0.0512(13) Uani 1 1 d .
O10 O 1.8874(7) 0.34951(16) 0.55789(12) 0.0459(13) Uani 1 1 d .
O99 O 0.2341(7) 0.47237(18) 0.48137(12) 0.0524(13) Uani 1 1 d .
N4 N 1.1102(7) 0.3933(2) 0.40634(12) 0.0335(13) Uani 1 1 d .
N7 N 0.8903(7) 0.4129(2) 0.64734(12) 0.0365(14) Uani 1 1 d .
N3 N 1.3286(8) 0.30464(19) 0.40725(13) 0.0351(14) Uani 1 1 d .
H3 H 1.3482 0.3356 0.3972 0.042 Uiso 1 1 calc R
O5 O 1.1864(7) 0.47926(17) 0.36559(12) 0.0516(13) Uani 1 1 d .
O993 O 0.6217(7) 0.20673(16) 0.53312(12) 0.0483(13) Uani 1 1 d .
N2 N 1.6199(7) 0.33011(19) 0.36788(13) 0.0348(14) Uani 1 1 d .
O3 O 1.4476(7) 0.21880(18) 0.41600(13) 0.0512(12) Uani 1 1 d .
C014 C 0.5024(10) 0.4395(3) 0.45741(19) 0.047(2) Uani 1 1 d .
H01A H 0.4604 0.4467 0.4349 0.056 Uiso 1 1 calc R
H01B H 0.5661 0.4720 0.4655 0.056 Uiso 1 1 calc R
N6 N 1.1790(8) 0.43769(19) 0.60870(12) 0.0328(14) Uani 1 1 d .
H6 H 1.1592 0.4069 0.6189 0.039 Uiso 1 1 calc R
O996 O 0.5246(9) 0.5765(2) 0.46394(14) 0.0713(17) Uani 1 1 d .
O4 O 0.9957(9) 0.5327(2) 0.39346(14) 0.0664(17) Uani 1 1 d .
C018 C 1.0035(11) 0.5252(3) 0.5089(2) 0.051(2) Uani 1 1 d .
H01C H 0.9387 0.5267 0.5300 0.061 Uiso 1 1 calc R
H01D H 1.0977 0.5533 0.5091 0.061 Uiso 1 1 calc R
C019 C 1.6211(10) 0.3946(2) 0.57329(17) 0.0346(18) Uani 1 1 d .
O992 O 0.9803(7) 0.1647(2) 0.55054(13) 0.0595(14) Uani 1 1 d .
C021 C 1.6184(9) 0.2808(3) 0.38269(16) 0.0381(18) Uani 1 1 d .
O8 O 1.3162(7) 0.26114(16) 0.64877(12) 0.0570(14) Uani 1 1 d .
C023 C 1.9350(12) 0.4095(3) 0.31597(18) 0.049(2) Uani 1 1 d .
H023 H 1.9367 0.4433 0.3049 0.059 Uiso 1 1 calc R
C024 C 0.1595(9) 0.3160(2) 0.53529(17) 0.0391(18) Uani 1 1 d .
H02A H 0.1143 0.3250 0.5132 0.047 Uiso 1 1 calc R
H02B H 0.2268 0.3475 0.5438 0.047 Uiso 1 1 calc R
C025 C 0.8424(10) 0.2995(3) 0.46213(16) 0.0397(17) Uani 1 1 d .
H025 H 0.7358 0.2990 0.4746 0.048 Uiso 1 1 calc R
O9 O 1.5158(8) 0.2081(2) 0.62132(14) 0.0619(15) Uani 1 1 d .
O888 O 0.2732(6) 0.26848(17) 0.53389(12) 0.0494(13) Uani 1 1 d .
O101 O 1.1678(7) 0.12036(17) 0.32466(12) 0.0549(13) Uani 1 1 d .
O100 O 0.3402(6) 0.61702(17) 0.69371(12) 0.0487(12) Uani 1 1 d .
C030 C 1.6689(10) 0.4407(2) 0.55528(16) 0.0396(18) Uani 1 1 d .
H030 H 1.7778 0.4415 0.5435 0.047 Uiso 1 1 calc R
O11 O 1.0582(7) 0.5233(2) 0.60022(13) 0.0533(13) Uani 1 1 d .
C032 C 0.5804(10) 0.3280(3) 0.69763(18) 0.0437(18) Uani 1 1 d .
H032 H 0.5816 0.2935 0.7079 0.052 Uiso 1 1 calc R
C033 C 0.5033(9) 0.2188(3) 0.50655(19) 0.0380(18) Uani 1 1 d .
H03A H 0.4091 0.1907 0.5054 0.046 Uiso 1 1 calc R
H03B H 0.5701 0.2181 0.4857 0.046 Uiso 1 1 calc R
C034 C 0.3456(10) 0.4258(2) 0.47982(17) 0.0421(19) Uani 1 1 d .
H03C H 0.2786 0.3945 0.4709 0.051 Uiso 1 1 calc R
H03D H 0.3891 0.4162 0.5019 0.051 Uiso 1 1 calc R
N5 N 1.3961(7) 0.3482(2) 0.60878(12) 0.0324(13) Uani 1 1 d .
C036 C 1.0010(10) 0.4371(2) 0.40683(17) 0.0354(18) Uani 1 1 d .
C037 C 0.7284(10) 0.3467(3) 0.68074(16) 0.0357(17) Uani 1 1 d .
C038 C 1.0826(10) 0.3751(3) 0.31432(17) 0.0445(18) Uani 1 1 d .
H038 H 1.1852 0.3862 0.3025 0.053 Uiso 1 1 calc R
C039 C 0.4261(11) 0.3618(3) 0.69916(17) 0.055(2) Uani 1 1 d .
H039 H 0.3202 0.3490 0.7092 0.066 Uiso 1 1 calc R
C040 C 0.5948(10) 0.4863(3) 0.65245(15) 0.0346(17) Uani 1 1 d .
C041 C 1.7845(10) 0.3940(2) 0.33396(17) 0.0402(18) Uani 1 1 d .
C042 C 1.0072(9) 0.3024(3) 0.5579(2) 0.042(2) Uani 1 1 d .
H04A H 0.9437 0.2698 0.5500 0.051 Uiso 1 1 calc R
H04B H 1.0519 0.2953 0.5802 0.051 Uiso 1 1 calc R
C043 C 0.9132(9) 0.2540(2) 0.36194(16) 0.0299(17) Uani 1 1 d .
C044 C 0.8361(10) 0.4402(3) 0.42399(17) 0.0360(17) Uani 1 1 d .
H044 H 0.7671 0.4725 0.4237 0.043 Uiso 1 1 calc R
C045 C 0.8894(9) 0.3476(2) 0.44192(17) 0.0321(18) Uani 1 1 d .
O999 O 1.0823(9) 0.0388(2) 0.27366(12) 0.0706(17) Uani 1 1 d .
C047 C 0.8875(9) 0.4620(3) 0.63310(17) 0.0352(17) Uani 1 1 d .
C048 C 1.1181(9) 0.2555(2) 0.44460(17) 0.0388(18) Uani 1 1 d .
H048 H 1.1940 0.2248 0.4457 0.047 Uiso 1 1 calc R
C049 C 1.0517(10) 0.3486(2) 0.42413(15) 0.0304(16) Uani 1 1 d .
O995 O 0.4074(9) 0.7043(2) 0.74146(14) 0.0789(18) Uani 1 1 d .
C051 C 1.0541(9) 0.1665(2) 0.37163(17) 0.0407(18) Uani 1 1 d .
H05A H 0.9403 0.1485 0.3661 0.049 Uiso 1 1 calc R
H05B H 1.0635 0.1688 0.3958 0.049 Uiso 1 1 calc R
C052 C 1.1687(10) 0.3006(2) 0.42527(15) 0.0312(17) Uani 1 1 d .
C053 C 1.5027(10) 0.3042(3) 0.60794(16) 0.0336(19) Uani 1 1 d .
C054 C 1.7758(10) 0.3423(2) 0.35043(15) 0.0319(17) Uani 1 1 d .
C055 C 0.6955(13) 0.5971(3) 0.4540(2) 0.059(2) Uani 1 1 d .
H05C H 0.6836 0.6359 0.4482 0.071 Uiso 1 1 calc R
H05D H 0.7355 0.5774 0.4343 0.071 Uiso 1 1 calc R
C056 C 1.4549(11) 0.3926(3) 0.59102(16) 0.0356(17) Uani 1 1 d .
C057 C 0.5851(9) 0.4332(3) 0.66831(17) 0.0357(18) Uani 1 1 d .
C058 C 1.3902(9) 0.4860(3) 0.57251(17) 0.0353(17) Uani 1 1 d .
H058 H 1.3166 0.5173 0.5720 0.042 Uiso 1 1 calc R
C059 C 1.6723(10) 0.3014(3) 0.59144(17) 0.0403(18) Uani 1 1 d .
H059 H 1.7422 0.2693 0.5924 0.048 Uiso 1 1 calc R
C060 C 0.0883(9) 0.4679(3) 0.50421(17) 0.0394(17) Uani 1 1 d .
H06A H 0.1321 0.4540 0.5255 0.047 Uiso 1 1 calc R
H06B H -0.0020 0.4423 0.4957 0.047 Uiso 1 1 calc R
C061 C 1.4569(10) 0.2653(3) 0.40372(17) 0.0383(17) Uani 1 1 d .
O2 O 1.5284(9) 0.4330(3) 0.31198(18) 0.095(2) Uani 1 1 d .
N8 N 0.8890(10) 0.3101(2) 0.67971(16) 0.0512(17) Uani 1 1 d .
C064 C 1.0809(10) 0.3259(3) 0.32941(18) 0.0447(19) Uani 1 1 d .
H064 H 1.1829 0.3033 0.3280 0.054 Uiso 1 1 calc R
C065 C 1.3393(10) 0.4403(2) 0.59041(16) 0.0316(16) Uani 1 1 d .
C066 C 1.7315(10) 0.3464(3) 0.57405(16) 0.0358(17) Uani 1 1 d .
C067 C 0.7388(9) 0.3981(2) 0.66508(15) 0.0305(16) Uani 1 1 d .
C068 C 0.4506(10) 0.5740(3) 0.64449(18) 0.0459(19) Uani 1 1 d .
H06C H 0.4347 0.5730 0.6204 0.055 Uiso 1 1 calc R
H06D H 0.5644 0.5926 0.6494 0.055 Uiso 1 1 calc R
C069 C 1.0329(15) 0.0322(4) 0.2400(2) 0.087(3) Uani 1 1 d .
H06E H 1.1248 0.0105 0.2286 0.104 Uiso 1 1 calc R
H06F H 1.0273 0.0682 0.2294 0.104 Uiso 1 1 calc R
C070 C 1.0491(10) 0.4773(3) 0.61267(16) 0.0357(17) Uani 1 1 d .
C071 C 0.9566(11) 0.2554(3) 0.46240(16) 0.0398(17) Uani 1 1 d .
H071 H 0.9259 0.2243 0.4749 0.048 Uiso 1 1 calc R
C072 C 0.4328(11) 0.4148(3) 0.68545(16) 0.0457(19) Uani 1 1 d .
H072 H 0.3333 0.4382 0.6878 0.055 Uiso 1 1 calc R
C073 C 0.2052(11) 0.6492(3) 0.7102(2) 0.066(2) Uani 1 1 d .
H07A H 0.0941 0.6278 0.7121 0.079 Uiso 1 1 calc R
H07B H 0.1789 0.6820 0.6971 0.079 Uiso 1 1 calc R
C074 C 1.7635(9) 0.2419(2) 0.38074(16) 0.0353(16) Uani 1 1 d .
H074 H 1.7565 0.2085 0.3922 0.042 Uiso 1 1 calc R
C075 C 0.4195(10) 0.2735(3) 0.51109(17) 0.0415(18) Uani 1 1 d .
H07C H 0.5087 0.2995 0.5197 0.050 Uiso 1 1 calc R
H07D H 0.3756 0.2874 0.4898 0.050 Uiso 1 1 calc R
C076 C 0.7791(9) 0.3948(3) 0.44109(16) 0.0335(17) Uani 1 1 d .
C077 C 0.8123(11) 0.1434(3) 0.5621(2) 0.054(2) Uani 1 1 d .
H07E H 0.7746 0.1630 0.5821 0.065 Uiso 1 1 calc R
H07F H 0.8247 0.1044 0.5675 0.065 Uiso 1 1 calc R
C078 C 0.2679(14) 0.6656(4) 0.7437(2) 0.079(3) Uani 1 1 d .
H07G H 0.1673 0.6814 0.7561 0.095 Uiso 1 1 calc R
H07H H 0.3106 0.6332 0.7557 0.095 Uiso 1 1 calc R
C079 C 0.9272(10) 0.3074(3) 0.34748(16) 0.0349(17) Uani 1 1 d .
C080 C 1.2085(10) 0.1341(3) 0.35803(17) 0.0448(18) Uani 1 1 d .
H08A H 1.3192 0.1558 0.3590 0.054 Uiso 1 1 calc R
H08B H 1.2262 0.1007 0.3711 0.054 Uiso 1 1 calc R
C081 C 1.5555(12) 0.4851(3) 0.5548(2) 0.053(2) Uani 1 1 d .
H081 H 1.5882 0.5160 0.5424 0.064 Uiso 1 1 calc R
N1 N 1.6271(8) 0.4314(2) 0.33501(17) 0.0433(15) Uani 1 1 d .
C083 C 0.2969(10) 0.6041(3) 0.66037(19) 0.053(2) Uani 1 1 d .
H08C H 0.2723 0.6379 0.6481 0.063 Uiso 1 1 calc R
H08D H 0.1886 0.5813 0.6597 0.063 Uiso 1 1 calc R
C084 C 0.7515(10) 0.5005(2) 0.63529(16) 0.0356(16) Uani 1 1 d .
H084 H 0.7638 0.5353 0.6255 0.043 Uiso 1 1 calc R
C085 C 1.2929(12) 0.0817(3) 0.3119(2) 0.074(3) Uani 1 1 d .
H08E H 1.2870 0.0478 0.3248 0.089 Uiso 1 1 calc R
H08F H 1.4151 0.0965 0.3137 0.089 Uiso 1 1 calc R
C086 C 0.8344(11) 0.5912(2) 0.4804(2) 0.055(2) Uani 1 1 d .
H08G H 0.9401 0.6135 0.4751 0.066 Uiso 1 1 calc R
H08H H 0.7859 0.6035 0.5017 0.066 Uiso 1 1 calc R
O13 O 1.0094(9) 0.3171(3) 0.6987(2) 0.121(3) Uani 1 1 d .
C088 C 0.6732(11) 0.1509(3) 0.5350(2) 0.061(2) Uani 1 1 d .
H08I H 0.7237 0.1392 0.5137 0.073 Uiso 1 1 calc R
H08J H 0.5675 0.1282 0.5397 0.073 Uiso 1 1 calc R
C089 C 0.528(3) 0.7231(5) 0.7705(3) 0.250(13) Uani 1 1 d D
H08K H 0.5597 0.6923 0.7849 0.300 Uiso 1 1 calc R
H08L H 0.6379 0.7407 0.7625 0.300 Uiso 1 1 calc R
C090 C 1.0608(10) 0.4886(3) 0.38875(18) 0.0389(18) Uani 1 1 d .
C091 C 1.4456(11) 0.2528(3) 0.62711(19) 0.0420(19) Uani 1 1 d .
O1 O 1.6030(9) 0.4587(2) 0.35948(17) 0.091(2) Uani 1 1 d .
O998 O 0.8680(9) -0.0522(3) 0.24356(15) 0.0862(19) Uani 1 1 d .
C094 C 1.2497(15) 0.0698(4) 0.2763(2) 0.088(3) Uani 1 1 d .
H09A H 1.2380 0.1044 0.2642 0.105 Uiso 1 1 calc R
H09B H 1.3481 0.0488 0.2664 0.105 Uiso 1 1 calc R
O14 O 0.8814(10) 0.2714(3) 0.66082(19) 0.114(3) Uani 1 1 d .
C096 C 0.858(2) 0.0049(5) 0.2368(2) 0.126(5) Uani 1 1 d .
H09C H 0.7726 0.0220 0.2521 0.152 Uiso 1 1 calc R
H09D H 0.8127 0.0103 0.2143 0.152 Uiso 1 1 calc R
C097 C 1.2301(11) 0.5269(3) 0.3450(2) 0.065(2) Uani 1 1 d .
H09E H 1.3181 0.5164 0.3284 0.098 Uiso 1 1 calc R
H09F H 1.2791 0.5558 0.3587 0.098 Uiso 1 1 calc R
H09G H 1.1219 0.5399 0.3341 0.098 Uiso 1 1 calc R
O777 O 0.3918(13) 0.8124(3) 0.7730(2) 0.131(3) Uani 1 1 d .
C099 C 1.1187(12) 0.1604(3) 0.5753(2) 0.080(3) Uani 1 1 d .
H09H H 1.2297 0.1758 0.5668 0.120 Uiso 1 1 calc R
H09I H 1.1373 0.1222 0.5809 0.120 Uiso 1 1 calc R
H09J H 1.0823 0.1804 0.5949 0.120 Uiso 1 1 calc R
C100 C 1.2692(11) 0.2127(3) 0.6690(2) 0.065(2) Uani 1 1 d .
H10A H 1.1722 0.2221 0.6840 0.097 Uiso 1 1 calc R
H10B H 1.3735 0.2012 0.6817 0.097 Uiso 1 1 calc R
H10C H 1.2312 0.1830 0.6547 0.097 Uiso 1 1 calc R
C101 C 0.3907(13) 0.5805(4) 0.4382(3) 0.093(3) Uani 1 1 d .
H10D H 0.2767 0.5667 0.4463 0.140 Uiso 1 1 calc R
H10E H 0.4283 0.5589 0.4193 0.140 Uiso 1 1 calc R
H10F H 0.3771 0.6185 0.4316 0.140 Uiso 1 1 calc R
C102 C 0.2278(19) 0.8429(5) 0.7886(4) 0.154(6) Uani 1 1 d .
H10G H 0.2153 0.8787 0.7784 0.230 Uiso 1 1 calc R
H10H H 0.2471 0.8472 0.8122 0.230 Uiso 1 1 calc R
H10I H 0.1192 0.8218 0.7849 0.230 Uiso 1 1 calc R
C888 C 0.7113(17) -0.0836(6) 0.2342(3) 0.148(5) Uani 1 1 d .
H88A H 0.7283 -0.1216 0.2406 0.221 Uiso 1 1 calc R
H88B H 0.6944 -0.0814 0.2105 0.221 Uiso 1 1 calc R
H88C H 0.6062 -0.0690 0.2453 0.221 Uiso 1 1 calc R
C810 C 0.414(2) 0.7615(6) 0.7874(4) 0.153(5) Uiso 1 1 d D
H81A H 0.2955 0.7447 0.7899 0.183 Uiso 1 1 calc R
H81B H 0.4634 0.7670 0.8096 0.183 Uiso 1 1 calc R

loop_
_atom_site_aniso_label
_atom_site_aniso_U_11
_atom_site_aniso_U_22
_atom_site_aniso_U_33
_atom_site_aniso_U_23
_atom_site_aniso_U_13
_atom_site_aniso_U_12
O6 0.035(3) 0.026(3) 0.060(3) 0.000(2) 0.007(3) 0.006(2)
O7 0.050(3) 0.027(3) 0.051(3) 0.002(2) 0.002(3) -0.009(2)
O12 0.044(3) 0.034(3) 0.053(3) 0.002(2) 0.010(3) 0.007(3)
O997 0.052(3) 0.039(3) 0.062(3) 0.003(2) -0.010(3) 0.007(2)
O10 0.044(4) 0.027(3) 0.066(3) 0.002(2) 0.008(3) 0.007(2)
O99 0.045(3) 0.042(3) 0.070(3) 0.012(2) 0.010(3) 0.014(3)
N4 0.040(4) 0.030(3) 0.031(3) 0.004(3) -0.006(3) -0.009(3)
N7 0.038(4) 0.037(4) 0.034(3) -0.006(3) -0.006(3) 0.000(3)
N3 0.035(4) 0.030(3) 0.041(3) 0.005(2) 0.007(3) 0.005(3)
O5 0.054(3) 0.038(3) 0.063(3) 0.010(2) 0.013(3) 0.006(2)
O993 0.060(4) 0.022(3) 0.063(3) -0.001(2) -0.011(3) 0.009(2)
N2 0.039(4) 0.016(3) 0.050(3) 0.011(3) -0.003(3) -0.005(2)
O3 0.051(3) 0.032(3) 0.071(3) 0.014(2) 0.014(3) 0.005(2)
C014 0.058(6) 0.040(4) 0.041(4) -0.007(3) 0.001(4) 0.006(4)
N6 0.037(4) 0.016(3) 0.045(3) 0.010(2) -0.003(3) 0.003(3)
O996 0.080(5) 0.054(3) 0.080(4) 0.012(3) 0.015(4) -0.010(3)
O4 0.097(5) 0.032(3) 0.070(4) 0.009(2) 0.031(3) 0.020(3)
C018 0.056(6) 0.050(5) 0.047(5) -0.002(4) 0.004(4) -0.004(4)
C019 0.044(6) 0.015(4) 0.045(4) 0.009(3) -0.009(4) 0.003(4)
O992 0.049(4) 0.057(3) 0.072(4) 0.007(3) -0.008(3) 0.007(3)
C021 0.032(5) 0.037(5) 0.045(4) -0.015(4) 0.000(4) 0.003(4)
O8 0.064(4) 0.031(3) 0.076(4) 0.021(2) 0.028(3) 0.001(3)
C023 0.067(6) 0.037(4) 0.044(4) 0.008(3) 0.006(5) -0.006(5)
C024 0.030(5) 0.029(4) 0.059(4) 0.000(3) -0.006(4) 0.009(3)
C025 0.044(5) 0.036(4) 0.039(4) 0.003(3) 0.004(4) -0.007(4)
O9 0.065(4) 0.036(3) 0.085(4) 0.021(3) 0.027(3) 0.006(3)
O888 0.038(3) 0.041(3) 0.069(3) 0.011(2) 0.013(3) 0.009(2)
O101 0.062(3) 0.042(3) 0.061(3) -0.003(2) 0.012(3) 0.022(3)
O100 0.049(3) 0.045(3) 0.052(3) 0.002(2) 0.008(3) 0.007(3)
C030 0.033(5) 0.027(4) 0.058(5) -0.004(4) -0.006(4) 0.007(4)
O11 0.055(3) 0.028(3) 0.077(4) 0.016(2) 0.011(3) 0.007(2)
C032 0.036(5) 0.039(4) 0.057(5) 0.009(3) 0.009(4) 0.008(4)
C033 0.018(4) 0.033(4) 0.063(5) -0.005(3) -0.001(4) -0.002(3)
C034 0.046(5) 0.029(4) 0.052(4) 0.000(3) 0.002(4) 0.005(4)
N5 0.035(4) 0.021(3) 0.042(3) 0.000(3) 0.001(3) 0.001(3)
C036 0.044(6) 0.023(4) 0.039(4) -0.004(3) 0.001(4) 0.008(4)
C037 0.034(5) 0.036(4) 0.038(4) -0.004(3) -0.004(4) 0.002(4)
C038 0.039(5) 0.035(4) 0.059(5) 0.011(4) 0.010(4) 0.005(4)
C039 0.062(6) 0.063(6) 0.041(4) 0.006(4) 0.016(4) -0.028(5)
C040 0.024(5) 0.047(5) 0.033(4) -0.007(3) 0.002(4) -0.001(4)
C041 0.037(5) 0.030(4) 0.053(4) 0.001(3) 0.002(4) -0.003(4)
C042 0.015(5) 0.038(4) 0.075(5) 0.008(3) -0.003(4) 0.005(3)
C043 0.020(5) 0.021(4) 0.049(4) 0.002(3) -0.004(4) 0.009(3)
C044 0.032(5) 0.028(4) 0.048(4) 0.006(3) -0.005(4) 0.008(3)
C045 0.021(5) 0.033(4) 0.042(4) -0.018(3) -0.004(4) 0.002(3)
O999 0.107(5) 0.066(4) 0.040(3) -0.005(2) 0.002(3) -0.013(3)
C047 0.033(5) 0.020(4) 0.052(4) 0.004(3) -0.005(4) -0.006(4)
C048 0.039(5) 0.023(4) 0.055(4) 0.005(3) -0.002(4) 0.005(3)
C049 0.037(5) 0.023(4) 0.032(3) -0.007(3) 0.000(4) -0.004(4)
O995 0.113(6) 0.049(3) 0.075(4) 0.001(3) -0.007(4) 0.011(3)
C051 0.044(5) 0.031(4) 0.048(4) -0.007(3) 0.013(4) 0.010(3)
C052 0.036(5) 0.027(4) 0.030(4) -0.001(3) -0.001(4) -0.002(3)
C053 0.042(6) 0.025(4) 0.033(4) -0.002(3) -0.014(4) 0.003(4)
C054 0.033(5) 0.028(4) 0.035(4) 0.003(3) -0.001(4) -0.001(4)
C055 0.085(8) 0.022(4) 0.071(5) 0.010(4) 0.002(6) 0.007(4)
C056 0.034(5) 0.032(4) 0.041(4) 0.001(3) -0.004(4) 0.000(4)
C057 0.029(5) 0.028(4) 0.050(5) -0.010(3) 0.008(4) -0.006(4)
C058 0.027(5) 0.035(4) 0.044(4) 0.006(4) 0.003(4) 0.004(3)
C059 0.035(5) 0.037(4) 0.049(4) -0.007(4) 0.006(4) 0.006(3)
C060 0.032(5) 0.037(4) 0.049(4) 0.000(3) 0.000(4) 0.005(3)
C061 0.038(5) 0.032(5) 0.046(4) 0.009(3) 0.007(4) -0.001(4)
O2 0.085(5) 0.124(6) 0.076(4) -0.047(4) -0.048(4) 0.041(4)
N8 0.065(6) 0.038(4) 0.051(4) 0.011(3) 0.002(4) 0.005(4)
C064 0.032(5) 0.046(5) 0.056(5) -0.002(4) -0.002(4) -0.001(4)
C065 0.036(5) 0.022(4) 0.037(4) 0.000(3) -0.001(4) -0.001(3)
C066 0.029(5) 0.035(4) 0.043(4) 0.007(3) 0.003(4) -0.001(4)
C067 0.030(5) 0.030(4) 0.031(4) -0.001(3) 0.000(4) -0.011(4)
C068 0.047(5) 0.041(4) 0.049(4) 0.000(4) -0.005(4) -0.002(4)
C069 0.132(9) 0.073(6) 0.055(6) -0.001(4) -0.021(6) -0.043(6)
C070 0.039(5) 0.026(4) 0.042(4) 0.000(3) -0.011(4) -0.005(4)
C071 0.062(5) 0.026(4) 0.032(4) 0.006(3) 0.010(4) 0.005(4)
C072 0.052(6) 0.048(5) 0.037(4) -0.003(4) 0.005(4) 0.007(4)
C073 0.060(6) 0.048(4) 0.090(7) 0.001(4) 0.028(5) 0.010(4)
C074 0.028(5) 0.033(4) 0.044(4) -0.001(3) -0.004(4) -0.001(4)
C075 0.051(5) 0.034(4) 0.040(4) 0.007(3) 0.002(4) 0.002(3)
C076 0.024(5) 0.036(4) 0.041(4) -0.009(3) 0.003(4) -0.004(4)
C077 0.043(5) 0.037(4) 0.082(5) 0.021(4) 0.020(5) 0.007(4)
C078 0.105(8) 0.053(5) 0.080(6) 0.004(4) 0.040(6) 0.009(5)
C079 0.038(5) 0.037(4) 0.029(4) -0.002(3) -0.001(4) -0.004(4)
C080 0.050(5) 0.032(3) 0.052(5) -0.007(3) -0.003(4) 0.006(4)
C081 0.058(6) 0.027(4) 0.075(6) 0.007(3) -0.004(5) -0.009(4)
N1 0.049(5) 0.034(3) 0.047(4) 0.007(3) 0.000(4) -0.005(3)
C083 0.048(5) 0.050(4) 0.060(5) 0.013(4) 0.003(4) 0.002(4)
C084 0.036(5) 0.022(3) 0.049(4) -0.005(3) 0.003(4) -0.001(4)
C085 0.075(7) 0.068(6) 0.080(6) -0.025(5) 0.009(5) -0.011(5)
C086 0.055(5) 0.019(4) 0.092(6) 0.003(3) -0.006(5) 0.014(3)
O13 0.049(4) 0.142(7) 0.174(8) -0.058(5) -0.058(5) 0.036(4)
C088 0.055(5) 0.043(5) 0.083(6) 0.003(4) 0.000(5) 0.006(4)
C089 0.58(4) 0.103(9) 0.070(8) -0.033(7) -0.123(14) 0.193(16)
C090 0.032(5) 0.041(5) 0.044(5) 0.001(4) -0.008(4) 0.005(4)
C091 0.043(5) 0.022(5) 0.061(5) 0.004(4) -0.007(4) -0.003(4)
O1 0.104(5) 0.083(4) 0.086(4) -0.033(4) -0.024(4) 0.049(4)
O998 0.097(5) 0.084(4) 0.077(4) 0.015(3) -0.016(4) -0.015(4)
C094 0.108(8) 0.061(6) 0.095(8) -0.023(5) 0.042(6) -0.024(6)
O14 0.136(6) 0.085(5) 0.122(5) -0.043(5) -0.067(5) 0.069(4)
C096 0.223(15) 0.097(8) 0.059(6) 0.003(6) -0.084(8) 0.012(9)
C097 0.078(6) 0.043(4) 0.075(6) 0.033(4) 0.023(5) 0.012(4)
O777 0.177(9) 0.091(5) 0.124(6) 0.017(4) 0.000(6) 0.003(5)
C099 0.070(7) 0.077(6) 0.092(7) 0.027(5) -0.033(6) -0.012(5)
C100 0.056(6) 0.056(5) 0.082(6) 0.021(4) 0.005(5) -0.002(4)
C101 0.071(7) 0.073(6) 0.136(8) 0.045(6) -0.069(7) -0.005(5)
C102 0.175(13) 0.118(10) 0.168(12) -0.029(8) 0.045(11) 0.069(10)
C888 0.119(10) 0.238(15) 0.086(7) -0.009(8) -0.058(7) -0.074(11)

loop_
_atom_type_symbol
_atom_type_description
_atom_type_scat_dispersion_real
_atom_type_scat_dispersion_imag
_atom_type_scat_source
C C 0.0181 0.0091 'International Tables Vol C Tables 4.2.6.8 and 6.1.1.4'
H H 0.0000 0.0000 'International Tables Vol C Tables 4.2.6.8 and 6.1.1.4'
N N 0.0311 0.0180 'International Tables Vol C Tables 4.2.6.8 and 6.1.1.4'
O O 0.0492 0.0322 'International Tables Vol C Tables 4.2.6.8 and 6.1.1.4'

loop_
_geom_angle_atom_site_label_1
_geom_angle_atom_site_label_2
_geom_angle_atom_site_label_3
_geom_angle
_geom_angle_site_symmetry_1
_geom_angle_site_symmetry_3
C076 O6 C014 117.7(5) . .
C043 O7 C051 118.4(5) . .
C040 O12 C068 120.0(5) . .
C018 O997 C086 111.1(5) . .
C066 O10 C042 119.3(5) . 1_655
C034 O99 C060 114.5(5) . .
C036 N4 C049 115.6(6) . .
C047 N7 C067 116.6(5) . .
C061 N3 C052 126.9(5) . .
C090 O5 C097 114.6(5) . .
C088 O993 C033 114.0(5) . .
C021 N2 C054 115.1(5) . .
O6 C014 C034 105.9(5) . .
C070 N6 C065 128.7(5) . .
C055 O996 C101 112.9(6) . .
O997 C018 C060 108.3(5) . 1_655
C030 C019 C056 120.9(6) . .
C030 C019 C066 122.0(7) . .
C056 C019 C066 117.1(6) . .
C077 O992 C099 111.7(6) . .
N2 C021 C074 124.0(6) . .
N2 C021 C061 118.6(6) . .
C074 C021 C061 117.3(6) . .
C091 O8 C100 114.6(5) . .
C038 C023 C041 120.0(7) 1_655 .
O888 C024 C042 107.0(5) . 1_455
C071 C025 C045 118.9(6) . .
C075 O888 C024 113.8(5) . .
C085 O101 C080 111.2(5) . .
C083 O100 C073 113.8(6) . .
C081 C030 C019 119.3(7) . .
C037 C032 C039 118.6(6) . .
O993 C033 C075 110.6(5) . .
O99 C034 C014 107.5(5) . .
C053 N5 C056 115.7(6) . .
N4 C036 C044 125.1(6) . .
N4 C036 C090 118.3(7) . .
C044 C036 C090 116.5(6) . .
C032 C037 C067 124.3(6) . .
C032 C037 N8 117.2(6) . .
C067 C037 N8 118.5(6) . .
C064 C038 C023 120.7(7) . 1_455
C072 C039 C032 119.3(7) . .
O12 C040 C084 125.9(6) . .
O12 C040 C057 115.0(6) . .
C084 C040 C057 118.9(6) . .
C023 C041 C054 121.5(6) . .
C023 C041 N1 118.9(6) . .
C054 C041 N1 119.6(6) . .
O10 C042 C024 106.9(5) 1_455 1_655
O7 C043 C074 125.9(5) . 1_455
O7 C043 C079 115.3(6) . .
C074 C043 C079 118.6(6) 1_455 .
C076 C044 C036 118.2(6) . .
C049 C045 C076 118.1(6) . .
C049 C045 C025 120.1(5) . .
C076 C045 C025 121.7(6) . .
C069 O999 C094 110.5(6) . .
N7 C047 C084 126.6(6) . .
N7 C047 C070 116.6(6) . .
C084 C047 C070 116.8(6) . .
C071 C048 C052 121.3(6) . .
N4 C049 C045 123.5(6) . .
N4 C049 C052 117.6(6) . .
C045 C049 C052 118.8(6) . .
C078 O995 C089 125.3(9) . .
O7 C051 C080 108.9(5) . .
N3 C052 C048 125.1(6) . .
N3 C052 C049 115.7(5) . .
C048 C052 C049 119.2(6) . .
N5 C053 C059 125.1(6) . .
N5 C053 C091 118.7(6) . .
C059 C053 C091 116.2(6) . .
N2 C054 C079 125.3(5) . 1_655
N2 C054 C041 117.6(6) . .
C079 C054 C041 117.1(6) 1_655 .
O996 C055 C086 112.5(7) . .
N5 C056 C019 124.4(6) . .
N5 C056 C065 117.1(6) . .
C019 C056 C065 118.5(6) . .
C072 C057 C067 119.8(6) . .
C072 C057 C040 123.1(6) . .
C067 C057 C040 117.1(6) . .
C065 C058 C081 119.2(6) . .
C066 C059 C053 118.8(6) . .
O99 C060 C018 108.7(5) . 1_455
O3 C061 N3 124.4(6) . .
O3 C061 C021 119.7(6) . .
N3 C061 C021 115.9(6) . .
O13 N8 O14 123.4(7) . .
O13 N8 C037 119.8(7) . .
O14 N8 C037 116.4(7) . .
C038 C064 C079 121.4(6) . .
C058 C065 N6 123.1(6) . .
C058 C065 C056 119.7(6) . .
N6 C065 C056 117.3(5) . .
O10 C066 C059 125.0(6) . .
O10 C066 C019 116.2(6) . .
C059 C066 C019 118.8(6) . .
N7 C067 C037 120.7(6) . .
N7 C067 C057 122.6(5) . .
C037 C067 C057 116.6(6) . .
O12 C068 C083 107.6(6) . .
O999 C069 C096 111.5(8) . .
O11 C070 N6 123.6(7) . .
O11 C070 C047 119.5(6) . .
N6 C070 C047 116.8(6) . .
C025 C071 C048 121.8(6) . .
C057 C072 C039 121.2(7) . .
O100 C073 C078 110.5(7) . .
C043 C074 C021 119.6(6) 1_655 .
O888 C075 C033 108.7(5) . .
O6 C076 C044 124.3(6) . .
O6 C076 C045 116.4(6) . .
C044 C076 C045 119.4(6) . .
O992 C077 C088 108.3(6) . .
O995 C078 C073 110.7(7) . .
C054 C079 C043 117.0(6) 1_455 .
C054 C079 C064 119.2(6) 1_455 .
C043 C079 C064 123.7(7) . .
O101 C080 C051 108.0(6) . .
C030 C081 C058 122.5(7) . .
O2 N1 O1 122.3(6) . .
O2 N1 C041 119.0(6) . .
O1 N1 C041 118.7(6) . .
O100 C083 C068 110.0(6) . .
C047 C084 C040 118.1(6) . .
O101 C085 C094 109.6(8) . .
O997 C086 C055 107.8(6) . .
O993 C088 C077 109.8(6) . .
C810 C089 O995 102.4(13) . .
O4 C090 O5 123.1(6) . .
O4 C090 C036 123.3(7) . .
O5 C090 C036 113.5(6) . .
O9 C091 O8 125.0(6) . .
O9 C091 C053 120.6(7) . .
O8 C091 C053 114.3(6) . .
C096 O998 C888 115.4(9) . .
O999 C094 C085 110.7(7) . .
O998 C096 C069 112.4(9) . .
C810 O777 C102 110.7(10) . .
O777 C810 C089 117.3(13) . .

loop_
_geom_bond_atom_site_label_1
_geom_bond_atom_site_label_2
_geom_bond_distance
_geom_bond_site_symmetry_2
O6 C076 1.356(8) .
O6 C014 1.443(7) .
O7 C043 1.342(7) .
O7 C051 1.435(7) .
O12 C040 1.329(7) .
O12 C068 1.433(7) .
O997 C018 1.406(9) .
O997 C086 1.410(8) .
O10 C066 1.320(8) .
O10 C042 1.439(8) 1_655
O99 C034 1.395(7) .
O99 C060 1.414(8) .
N4 C036 1.330(8) .
N4 C049 1.363(8) .
N7 C047 1.316(8) .
N7 C067 1.370(8) .
N3 C061 1.347(8) .
N3 C052 1.384(8) .
O5 C090 1.328(8) .
O5 C097 1.452(8) .
O993 C088 1.402(8) .
O993 C033 1.406(8) .
N2 C021 1.331(8) .
N2 C054 1.375(8) .
O3 C061 1.228(8) .
C014 C034 1.499(10) .
N6 C070 1.361(8) .
N6 C065 1.390(8) .
O996 C055 1.410(10) .
O996 C101 1.430(10) .
O4 C090 1.183(8) .
C018 C060 1.529(10) 1_655
C019 C030 1.372(9) .
C019 C056 1.415(9) .
C019 C066 1.419(9) .
O992 C077 1.417(9) .
O992 C099 1.426(10) .
C021 C074 1.425(9) .
C021 C061 1.504(10) .
O8 C091 1.304(9) .
O8 C100 1.466(8) .
C023 C038 1.369(10) 1_655
C023 C041 1.374(10) .
C024 O888 1.421(7) .
C024 C042 1.476(10) 1_455
C025 C071 1.356(9) .
C025 C045 1.459(9) .
O9 C091 1.219(8) .
O888 C075 1.417(8) .
O101 C085 1.407(9) .
O101 C080 1.409(8) .
O100 C083 1.407(9) .
O100 C073 1.424(8) .
C030 C081 1.359(10) .
O11 C070 1.221(7) .
C032 C037 1.360(9) .
C032 C039 1.400(10) .
C033 C075 1.470(9) .
N5 C053 1.321(8) .
N5 C056 1.358(8) .
C036 C044 1.397(10) .
C036 C090 1.505(10) .
C037 C067 1.393(9) .
C037 N8 1.476(9) .
C038 C064 1.333(9) .
C038 C023 1.368(10) 1_455
C039 C072 1.394(10) .
C040 C084 1.386(9) .
C040 C057 1.431(9) .
C041 C054 1.413(9) .
C041 N1 1.471(9) .
C042 O10 1.439(8) 1_455
C042 C024 1.476(10) 1_655
C043 C074 1.366(9) 1_455
C043 C079 1.416(9) .
C044 C076 1.359(9) .
C045 C049 1.391(9) .
C045 C076 1.400(8) .
O999 C069 1.405(10) .
O999 C094 1.446(11) .
C047 C084 1.369(9) .
C047 C070 1.490(10) .
C048 C071 1.386(10) .
C048 C052 1.386(9) .
C049 C052 1.445(9) .
O995 C078 1.390(10) .
O995 C089 1.532(16) .
C051 C080 1.484(9) .
C053 C059 1.414(10) .
C053 C091 1.519(10) .
C054 C079 1.402(9) 1_655
C055 C086 1.478(11) .
C056 C065 1.433(9) .
C057 C072 1.388(10) .
C057 C067 1.420(9) .
C058 C065 1.368(9) .
C058 C081 1.408(10) .
C059 C066 1.364(9) .
C060 C018 1.529(10) 1_455
O2 N1 1.174(8) .
N8 O13 1.181(8) .
N8 O14 1.203(8) .
C064 C079 1.416(10) .
C068 C083 1.487(10) .
C069 C096 1.451(15) .
C073 C078 1.473(12) .
C074 C043 1.366(9) 1_655
C077 C088 1.504(11) .
C079 C054 1.402(9) 1_455
N1 O1 1.194(7) .
C085 C094 1.488(13) .
C089 C810 1.417(15) .
O998 C096 1.407(11) .
O998 C888 1.431(11) .
O777 C810 1.368(16) .
O777 C102 1.547(14) .

loop_
_geom_torsion_atom_site_label_1
_geom_torsion_atom_site_label_2
_geom_torsion_atom_site_label_3
_geom_torsion_atom_site_label_4
_geom_torsion
_geom_torsion_site_symmetry_1
_geom_torsion_site_symmetry_4
C076 O6 C014 C034 -176.3(5) . .
C086 O997 C018 C060 -165.6(6) . 1_655
C054 N2 C021 C074 -1.0(8) . .
C054 N2 C021 C061 177.0(5) . .
C042 C024 O888 C075 175.5(5) 1_455 .
C056 C019 C030 C081 0.7(10) . .
C066 C019 C030 C081 178.3(6) . .
C088 O993 C033 C075 165.6(6) . .
C060 O99 C034 C014 -174.2(5) . .
O6 C014 C034 O99 176.5(5) . .
C049 N4 C036 C044 0.3(9) . .
C049 N4 C036 C090 177.8(6) . .
C039 C032 C037 C067 1.1(10) . .
C039 C032 C037 N8 179.8(6) . .
C037 C032 C039 C072 -4.4(10) . .
C068 O12 C040 C084 1.7(9) . .
C068 O12 C040 C057 177.0(5) . .
C038 C023 C041 C054 -1.5(10) 1_655 .
C038 C023 C041 N1 -179.3(6) 1_655 .
C051 O7 C043 C074 4.5(9) . 1_455
C051 O7 C043 C079 179.6(5) . .
N4 C036 C044 C076 -1.4(10) . .
C090 C036 C044 C076 -178.9(6) . .
C071 C025 C045 C049 -1.9(9) . .
C071 C025 C045 C076 -178.7(6) . .
C067 N7 C047 C084 2.7(9) . .
C067 N7 C047 C070 -177.6(5) . .
C036 N4 C049 C045 -0.1(9) . .
C036 N4 C049 C052 -178.0(5) . .
C076 C045 C049 N4 1.0(9) . .
C025 C045 C049 N4 -175.9(6) . .
C076 C045 C049 C052 178.8(5) . .
C025 C045 C049 C052 2.0(8) . .
C043 O7 C051 C080 168.6(5) . .
C061 N3 C052 C048 4.0(10) . .
C061 N3 C052 C049 -178.2(6) . .
C071 C048 C052 N3 178.7(6) . .
C071 C048 C052 C049 1.0(9) . .
N4 C049 C052 N3 -1.4(8) . .
C045 C049 C052 N3 -179.4(5) . .
N4 C049 C052 C048 176.5(6) . .
C045 C049 C052 C048 -1.5(8) . .
C056 N5 C053 C059 2.8(9) . .
C056 N5 C053 C091 -179.8(6) . .
C021 N2 C054 C079 -0.1(8) . 1_655
C021 N2 C054 C041 179.5(5) . .
C023 C041 C054 N2 -180.0(6) . .
N1 C041 C054 N2 -2.2(9) . .
C023 C041 C054 C079 -0.3(9) . 1_655
N1 C041 C054 C079 177.5(6) . 1_655
C101 O996 C055 C086 -178.2(6) . .
C053 N5 C056 C019 -2.1(9) . .
C053 N5 C056 C065 177.8(5) . .
C030 C019 C056 N5 178.5(6) . .
C066 C019 C056 N5 0.7(9) . .
C030 C019 C056 C065 -1.5(9) . .
C066 C019 C056 C065 -179.2(6) . .
O12 C040 C057 C072 5.7(9) . .
C084 C040 C057 C072 -178.6(6) . .
O12 C040 C057 C067 -176.2(5) . .
C084 C040 C057 C067 -0.5(8) . .
N5 C053 C059 C066 -2.0(10) . .
C091 C053 C059 C066 -179.5(6) . .
C034 O99 C060 C018 167.9(6) . 1_455
C052 N3 C061 O3 1.1(11) . .
C052 N3 C061 C021 -179.9(5) . .
N2 C021 C061 O3 175.7(6) . .
C074 C021 C061 O3 -6.1(9) . .
N2 C021 C061 N3 -3.3(9) . .
C074 C021 C061 N3 174.8(5) . .
C032 C037 N8 O13 -97.5(9) . .
C067 C037 N8 O13 81.3(9) . .
C032 C037 N8 O14 76.5(9) . .
C067 C037 N8 O14 -104.6(8) . .
C023 C038 C064 C079 0.3(10) 1_455 .
C081 C058 C065 N6 179.7(6) . .
C081 C058 C065 C056 0.3(9) . .
C070 N6 C065 C058 -0.7(10) . .
C070 N6 C065 C056 178.7(6) . .
N5 C056 C065 C058 -179.0(6) . .
C019 C056 C065 C058 0.9(9) . .
N5 C056 C065 N6 1.6(8) . .
C019 C056 C065 N6 -178.5(6) . .
C042 O10 C066 C059 0.4(9) 1_655 .
C042 O10 C066 C019 179.4(6) 1_655 .
C053 C059 C066 O10 179.2(6) . .
C053 C059 C066 C019 0.3(9) . .
C030 C019 C066 O10 3.5(9) . .
C056 C019 C066 O10 -178.8(6) . .
C030 C019 C066 C059 -177.5(6) . .
C056 C019 C066 C059 0.2(9) . .
C047 N7 C067 C037 179.4(5) . .
C047 N7 C067 C057 -0.1(8) . .
C032 C037 C067 N7 -177.2(6) . .
N8 C037 C067 N7 4.0(9) . .
C032 C037 C067 C057 2.3(9) . .
N8 C037 C067 C057 -176.5(5) . .
C072 C057 C067 N7 177.3(6) . .
C040 C057 C067 N7 -0.9(8) . .
C072 C057 C067 C037 -2.2(9) . .
C040 C057 C067 C037 179.7(5) . .
C040 O12 C068 C083 -167.9(6) . .
C094 O999 C069 C096 -175.5(8) . .
C065 N6 C070 O11 -0.9(10) . .
C065 N6 C070 C047 178.2(6) . .
N7 C047 C070 O11 -176.4(6) . .
C084 C047 C070 O11 3.4(9) . .
N7 C047 C070 N6 4.4(8) . .
C084 C047 C070 N6 -175.8(6) . .
C045 C025 C071 C048 1.4(10) . .
C052 C048 C071 C025 -1.0(10) . .
C067 C057 C072 C039 -1.1(10) . .
C040 C057 C072 C039 176.9(6) . .
C032 C039 C072 C057 4.5(10) . .
C083 O100 C073 C078 -174.4(6) . .
N2 C021 C074 C043 -2.0(9) . 1_655
C061 C021 C074 C043 180.0(5) . 1_655
C024 O888 C075 C033 -168.2(5) . .
O993 C033 C075 O888 -80.4(7) . .
C014 O6 C076 C044 1.2(8) . .
C014 O6 C076 C045 -179.4(5) . .
C036 C044 C076 O6 -178.3(6) . .
C036 C044 C076 C045 2.2(9) . .
C049 C045 C076 O6 178.5(5) . .
C025 C045 C076 O6 -4.7(8) . .
C049 C045 C076 C044 -2.0(8) . .
C025 C045 C076 C044 174.8(6) . .
C099 O992 C077 C088 178.4(6) . .
C089 O995 C078 C073 -168.7(8) . .
O100 C073 C078 O995 69.8(8) . .
O7 C043 C079 C054 177.6(5) . 1_455
C074 C043 C079 C054 -6.9(8) 1_455 1_455
O7 C043 C079 C064 0.1(9) . .
C074 C043 C079 C064 175.7(6) 1_455 .
C038 C064 C079 C054 -2.1(10) . 1_455
C038 C064 C079 C043 175.3(6) . .
C085 O101 C080 C051 -169.8(6) . .
O7 C051 C080 O101 -73.6(7) . .
C019 C030 C081 C058 0.7(10) . .
C065 C058 C081 C030 -1.2(10) . .
C023 C041 N1 O2 78.2(9) . .
C054 C041 N1 O2 -99.6(8) . .
C023 C041 N1 O1 -102.7(8) . .
C054 C041 N1 O1 79.5(8) . .
C073 O100 C083 C068 176.0(5) . .
O12 C068 C083 O100 73.7(7) . .
N7 C047 C084 C040 -4.1(10) . .
C070 C047 C084 C040 176.2(5) . .
O12 C040 C084 C047 177.9(6) . .
C057 C040 C084 C047 2.8(9) . .
C080 O101 C085 C094 -177.9(6) . .
C018 O997 C086 C055 -174.9(6) . .
O996 C055 C086 O997 73.8(8) . .
C033 O993 C088 C077 174.9(6) . .
O992 C077 C088 O993 -74.7(8) . .
C078 O995 C089 C810 -79.1(13) . .
C097 O5 C090 O4 -3.6(10) . .
C097 O5 C090 C036 172.7(6) . .
N4 C036 C090 O4 -163.0(6) . .
C044 C036 C090 O4 14.6(10) . .
N4 C036 C090 O5 20.7(8) . .
C044 C036 C090 O5 -161.7(6) . .
C100 O8 C091 O9 5.8(10) . .
C100 O8 C091 C053 -175.8(6) . .
N5 C053 C091 O9 163.6(6) . .
C059 C053 C091 O9 -18.7(10) . .
N5 C053 C091 O8 -14.8(9) . .
C059 C053 C091 O8 162.8(6) . .
C069 O999 C094 C085 174.4(8) . .
O101 C085 C094 O999 -69.8(9) . .
C888 O998 C096 C069 -167.5(9) . .
O999 C069 C096 O998 -74.7(11) . .
C102 O777 C810 C089 164.6(14) . .
O995 C089 C810 O777 -75.1(17) . .
